data_4062632
_journal_name_full Organometallics
_journal_paper_doi 10.1021/om0343770
_journal_year 2004
_chemical_formula_moiety 'C18 H30 Al2 Cl2 N2 O6'
_chemical_formula_sum 'C18 H30 Al2 Cl2 N2 O6'
_chemical_formula_weight 495.30
_space_group_IT_number 14
_symmetry_cell_setting monoclinic
_symmetry_space_group_name_Hall '-P 2yn'
_symmetry_space_group_name_H-M 'P 1 21/n 1'
_cell_angle_alpha 90.00
_cell_angle_beta 95.711(2)
_cell_angle_gamma 90.00
_cell_formula_units_Z 2
_cell_length_a 9.5657(5)
_cell_length_b 10.6146(6)
_cell_length_c 10.6989(6)
_cell_measurement_temperature 160(2)
_cell_volume 1080.93(10)
_diffrn_ambient_temperature 160(2)
_exptl_crystal_density_diffrn 1.522
_cod_original_sg_symbol_H-M 'P 21/n'
_cod_database_code 4062632

loop_
_symmetry_equiv_pos_as_xyz
'x, y, z'
'-x+1/2, y+1/2, -z+1/2'
'-x, -y, -z'
'x-1/2, -y-1/2, z-1/2'

loop_
_atom_site_label
_atom_site_type_symbol
_atom_site_fract_x
_atom_site_fract_y
_atom_site_fract_z
_atom_site_U_iso_or_equiv
_atom_site_adp_type
_atom_site_occupancy
_atom_site_symmetry_multiplicity
_atom_site_calc_flag
_atom_site_refinement_flags
_atom_site_disorder_assembly
_atom_site_disorder_group
Al1 Al 0.52836(5) 0.36706(4) 0.47223(4) 0.01254(12) Uani 1 1 d . . .
Cl1 Cl 0.58278(4) 0.25234(4) 0.29383(4) 0.01842(12) Uani 1 1 d . . .
O1 O 0.35271(11) 0.29920(11) 0.46089(11) 0.0158(2) Uani 1 1 d . . .
O2 O 0.72567(11) 0.42657(11) 0.48426(10) 0.0150(2) Uani 1 1 d . . .
O3 O 0.50687(11) 0.52170(10) 0.38970(10) 0.0138(2) Uani 1 1 d . . .
C1 C 0.31725(17) 0.19033(16) 0.50437(15) 0.0160(3) Uani 1 1 d . . .
C2 C 0.40429(17) 0.11325(15) 0.57963(15) 0.0169(3) Uani 1 1 d . . .
H2 H 0.3661 0.0358 0.6050 0.020 Uiso 1 1 calc R . .
C3 C 0.54775(17) 0.13922(15) 0.62342(14) 0.0153(3) Uani 1 1 d . . .
C4 C 0.16551(17) 0.15409(18) 0.47086(17) 0.0222(4) Uani 1 1 d . . .
H4A H 0.1053 0.2061 0.5190 0.033 Uiso 1 1 calc R . .
H4B H 0.1525 0.0651 0.4911 0.033 Uiso 1 1 calc R . .
H4C H 0.1403 0.1676 0.3808 0.033 Uiso 1 1 calc R . .
C5 C 0.61837(19) 0.04969(16) 0.71803(16) 0.0213(4) Uani 1 1 d . . .
H5A H 0.7056 0.0186 0.6881 0.032 Uiso 1 1 calc R . .
H5B H 0.5557 -0.0215 0.7296 0.032 Uiso 1 1 calc R . .
H5C H 0.6401 0.0934 0.7983 0.032 Uiso 1 1 calc R . .
N1 N 0.61304(14) 0.23733(13) 0.58467(13) 0.0148(3) Uani 1 1 d . . .
C6 C 0.76186(18) 0.25943(16) 0.62774(17) 0.0196(3) Uani 1 1 d . . .
H6A H 0.8110 0.1782 0.6443 0.024 Uiso 1 1 calc R . .
H6B H 0.7701 0.3093 0.7064 0.024 Uiso 1 1 calc R . .
C7 C 0.82668(17) 0.33087(16) 0.52499(16) 0.0182(3) Uani 1 1 d . . .
H7A H 0.9172 0.3693 0.5580 0.022 Uiso 1 1 calc R . .
H7B H 0.8432 0.2740 0.4546 0.022 Uiso 1 1 calc R . .
C8 C 0.75903(18) 0.50165(17) 0.37823(16) 0.0192(3) Uani 1 1 d . . .
H8A H 0.8082 0.4499 0.3193 0.023 Uiso 1 1 calc R . .
H8B H 0.8204 0.5732 0.4070 0.023 Uiso 1 1 calc R . .
C9 C 0.61741(17) 0.55018(16) 0.31331(15) 0.0175(3) Uani 1 1 d . . .
H9A H 0.6226 0.6424 0.3005 0.021 Uiso 1 1 calc R . .
H9B H 0.5979 0.5096 0.2301 0.021 Uiso 1 1 calc R . .

loop_
_atom_site_aniso_label
_atom_site_aniso_U_11
_atom_site_aniso_U_22
_atom_site_aniso_U_33
_atom_site_aniso_U_23
_atom_site_aniso_U_13
_atom_site_aniso_U_12
Al1 0.0114(2) 0.0131(2) 0.0132(2) 0.00078(17) 0.00102(17) 0.00042(17)
Cl1 0.0182(2) 0.0203(2) 0.0167(2) -0.00464(15) 0.00157(14) -0.00025(15)
O1 0.0127(5) 0.0167(6) 0.0178(6) 0.0009(4) 0.0003(4) -0.0010(4)
O2 0.0127(5) 0.0169(6) 0.0156(6) 0.0020(4) 0.0027(4) 0.0009(4)
O3 0.0141(5) 0.0148(5) 0.0131(5) 0.0017(4) 0.0039(4) 0.0011(4)
C1 0.0165(8) 0.0184(8) 0.0135(7) -0.0034(6) 0.0040(6) -0.0022(6)
C2 0.0193(8) 0.0152(8) 0.0165(8) 0.0010(6) 0.0034(6) -0.0025(6)
C3 0.0194(8) 0.0137(7) 0.0127(7) -0.0018(6) 0.0013(6) 0.0022(6)
C4 0.0167(8) 0.0258(9) 0.0241(9) 0.0006(7) 0.0022(7) -0.0040(7)
C5 0.0254(9) 0.0183(8) 0.0193(8) 0.0041(7) -0.0021(7) -0.0002(7)
N1 0.0133(6) 0.0145(6) 0.0163(7) -0.0001(5) -0.0005(5) 0.0015(5)
C6 0.0159(8) 0.0193(8) 0.0224(9) 0.0021(7) -0.0046(6) -0.0006(6)
C7 0.0123(8) 0.0200(8) 0.0218(9) -0.0014(7) -0.0006(6) 0.0027(6)
C8 0.0187(8) 0.0210(8) 0.0190(8) 0.0036(6) 0.0074(6) -0.0002(6)
C9 0.0189(8) 0.0194(8) 0.0149(8) 0.0027(6) 0.0060(6) 0.0003(6)

loop_
_geom_bond_atom_site_label_1
_geom_bond_atom_site_label_2
_geom_bond_distance
_geom_bond_site_symmetry_2
_geom_bond_publ_flag
Al1 Cl1 2.3652(6) . ?
Al1 O1 1.8210(12) . ?
Al1 O2 1.9823(12) . ?
Al1 O3 1.8655(12) . ?
Al1 O3 1.9466(12) 3_666 ?
Al1 N1 1.9508(14) . ?
O1 C1 1.303(2) . ?
O2 C7 1.4393(19) . ?
O2 C8 1.4476(19) . ?
O3 Al1 1.9466(12) 3_666 ?
O3 C9 1.4315(18) . ?
C1 C2 1.370(2) . ?
C1 C4 1.510(2) . ?
C2 C3 1.432(2) . ?
C3 C5 1.499(2) . ?
C3 N1 1.303(2) . ?
N1 C6 1.471(2) . ?
C6 C7 1.518(2) . ?
C8 C9 1.548(2) . ?
